data_7708536
loop_
_publ_author_name
'Yu, Zong-Mei'
'Zhao, Sheng-Ze'
'Wang, Yu-Ting'
'Xu, Peng-Yu'
'Qin, Chun-Yan'
'Li, Yong-Hua'
'Zhou, Xin-Hui'
'Wang, Shi'

_publ_section_title
;
 Anion-driven supramolecular modulation of spin-crossover properties in
 mononuclear iron(III) Schiff-base complexes.
;
_journal_name_full 'Dalton transactions (Cambridge, England : 2003)'
_journal_paper_doi 10.1039/d1dt02394b
_journal_year 2021
_chemical_formula_sum 'C20 H22 Cl F2 Fe N4 O6'
_chemical_formula_weight 543.71
_space_group_crystal_system monoclinic
_space_group_IT_number 14
_space_group_name_Hall '-P 2yn'
_space_group_name_H-M_alt 'P 1 21/n 1'
_atom_sites_solution_hydrogens mixed
_audit_creation_method SHELXL-2014/7
_audit_update_record
;
2021-07-19 deposited with the CCDC.	2021-10-08 downloaded from the CCDC.
;
_cell_angle_alpha 90
_cell_angle_beta 112.406(8)
_cell_angle_gamma 90
_cell_formula_units_Z 8
_cell_length_a 19.049(7)
_cell_length_b 12.722(5)
_cell_length_c 19.512(7)
_cell_measurement_reflns_used 7630
_cell_measurement_temperature 104(2)
_cell_measurement_theta_max 24.99
_cell_measurement_theta_min 2.48
_cell_volume 4372(3)
_computing_structure_refinement 'SHELXL-2014/7 (Sheldrick, 2014)'
_diffrn_ambient_temperature 104(2)
_diffrn_measured_fraction_theta_full 0.992
_diffrn_measured_fraction_theta_max 0.992
_diffrn_measurement_device_type 'CCD area detector'
_diffrn_measurement_method 'phi and omega scans'
_diffrn_radiation_type MoK\a
_diffrn_radiation_wavelength 0.71073
_diffrn_reflns_av_R_equivalents 0.0357
_diffrn_reflns_av_unetI/netI 0.0597
_diffrn_reflns_Laue_measured_fraction_full 0.992
_diffrn_reflns_Laue_measured_fraction_max 0.992
_diffrn_reflns_limit_h_max 22
_diffrn_reflns_limit_h_min -10
_diffrn_reflns_limit_k_max 15
_diffrn_reflns_limit_k_min -15
_diffrn_reflns_limit_l_max 22
_diffrn_reflns_limit_l_min -22
_diffrn_reflns_number 13517
_diffrn_reflns_point_group_measured_fraction_full 0.992
_diffrn_reflns_point_group_measured_fraction_max 0.992
_diffrn_reflns_theta_full 24.999
_diffrn_reflns_theta_max 24.999
_diffrn_reflns_theta_min 2.484
_exptl_absorpt_coefficient_mu 0.876
_exptl_absorpt_correction_type multi-scan
_exptl_absorpt_process_details 'SADABS; Bruker, 2000'
_exptl_crystal_colour black
_exptl_crystal_density_diffrn 1.652
_exptl_crystal_density_method 'not measured'
_exptl_crystal_description needle
_exptl_crystal_F_000 2232
_exptl_crystal_preparation 'Magnetic properties'
_exptl_crystal_size_max 0.130
_exptl_crystal_size_mid 0.110
_exptl_crystal_size_min 0.100
_exptl_transmission_factor_max 0.916
_exptl_transmission_factor_min 0.892
_refine_diff_density_max 1.360
_refine_diff_density_min -1.114
_refine_diff_density_rms 0.088
_refine_ls_extinction_method none
_refine_ls_goodness_of_fit_ref 1.095
_refine_ls_hydrogen_treatment mixed
_refine_ls_matrix_type full
_refine_ls_number_parameters 629
_refine_ls_number_reflns 7630
_refine_ls_number_restraints 13
_refine_ls_restrained_S_all 1.150
_refine_ls_R_factor_all 0.0739
_refine_ls_R_factor_gt 0.0545
_refine_ls_shift/su_max 0.001
_refine_ls_shift/su_mean 0.000
_refine_ls_structure_factor_coef Fsqd
_refine_ls_weighting_details 'w=1/[\s^2^(Fo^2^)+(0.0378P)^2^+12.5114P] where P=(Fo^2^+2Fc^2^)/3'
_refine_ls_weighting_scheme calc
_refine_ls_wR_factor_gt 0.1263
_refine_ls_wR_factor_ref 0.1367
_reflns_Friedel_coverage 0.000
_reflns_number_gt 6021
_reflns_number_total 7630
_reflns_threshold_expression 'I > 2\s(I)'
_cod_data_source_file d1dt02394b2.cif
_cod_data_source_block 111
_cod_depositor_comments
;
The following automatic conversions were performed:

data item '_exptl_absorpt_correction_type' value 'Multi-scan' was
changed to 'multi-scan' in accordance with the
/home/data/users/saulius/crontab/automatic-downloads/rss-feeds/RSC/lib/dictionaries/cif_core.dic
dictionary named 'cif_core.dic' version 2.4.2 last updated on
2011-04-26.

Automatic conversion script
Id: cif_fix_values 7556 2019-12-06 15:28:31Z antanas 
;
_cod_original_sg_symbol_H-M 'P 21/n'
_cod_database_code 7708536
_shelx_shelxl_version_number 2014/7
_shelx_space_group_comment
;
The symmetry employed for this shelxl refinement is uniquely defined
by the following loop, which should always be used as a source of
symmetry information in preference to the above space-group names.
They are only intended as comments.
;
_shelx_estimated_absorpt_t_min 0.895
_shelx_estimated_absorpt_t_max 0.917

loop_
_space_group_symop_operation_xyz
'x, y, z'
'-x+1/2, y+1/2, -z+1/2'
'-x, -y, -z'
'x-1/2, -y-1/2, z-1/2'

loop_
_atom_site_label
_atom_site_type_symbol
_atom_site_fract_x
_atom_site_fract_y
_atom_site_fract_z
_atom_site_U_iso_or_equiv
_atom_site_adp_type
_atom_site_occupancy
_atom_site_site_symmetry_order
_atom_site_calc_flag
_atom_site_refinement_flags_posn
_atom_site_refinement_flags_adp
_atom_site_refinement_flags_occupancy
_atom_site_disorder_assembly
_atom_site_disorder_group
Fe1 Fe 0.81740(3) 0.30882(5) 0.77489(3) 0.01896(15) Uani 1 1 d . . . . .
O1 O 0.81300(15) 0.3628(2) 0.68407(16) 0.0253(7) Uani 1 1 d . . . . .
C1 C 0.7511(2) 0.3777(3) 0.6233(2) 0.0224(9) Uani 1 1 d . . . . .
C2 C 0.7591(3) 0.4316(3) 0.5635(2) 0.0281(10) Uani 1 1 d . . . . .
H1 H 0.8082 0.4526 0.5669 0.034 Uiso 1 1 calc R U . . .
C3 C 0.6969(3) 0.4545(4) 0.5003(2) 0.0313(11) Uani 1 1 d . . . . .
H2 H 0.7030 0.4909 0.4604 0.038 Uiso 1 1 calc R U . . .
C4 C 0.6255(3) 0.4239(4) 0.4953(2) 0.0316(11) Uani 1 1 d . . . . .
C5 C 0.6142(2) 0.3671(3) 0.5500(2) 0.0268(10) Uani 1 1 d . . . . .
H3 H 0.5647 0.3451 0.5444 0.032 Uiso 1 1 calc R U . . .
F1 F 0.56378(17) 0.4489(2) 0.43289(15) 0.0492(8) Uani 1 1 d . . . . .
C6 C 0.6776(2) 0.3419(3) 0.6148(2) 0.0208(9) Uani 1 1 d . . . . .
C7 C 0.6644(2) 0.2742(3) 0.6679(2) 0.0215(9) Uani 1 1 d . . . . .
H4 H 0.6140 0.2504 0.6568 0.026 Uiso 1 1 calc R U . . .
N1 N 0.71593(18) 0.2439(3) 0.72922(19) 0.0209(7) Uani 1 1 d . . . . .
C8 C 0.6935(2) 0.1733(3) 0.7778(2) 0.0258(10) Uani 1 1 d . . . . .
H5 H 0.7048 0.0992 0.7703 0.031 Uiso 1 1 calc R U . . .
H6 H 0.6385 0.1799 0.7669 0.031 Uiso 1 1 calc R U . . .
C9 C 0.7395(2) 0.2077(3) 0.8561(2) 0.0267(10) Uani 1 1 d . . . . .
H7 H 0.7190 0.2745 0.8670 0.032 Uiso 1 1 calc R U . . .
H8 H 0.7367 0.1538 0.8916 0.032 Uiso 1 1 calc R U . . .
N2 N 0.8201(2) 0.2227(3) 0.8641(2) 0.0214(8) Uani 1 1 d . . . . .
H9 H 0.843(2) 0.260(4) 0.905(2) 0.022(12) Uiso 1 1 d . . . . .
C10 C 0.8629(3) 0.1218(3) 0.8716(2) 0.0266(10) Uani 1 1 d . . . . .
H10 H 0.8369 0.0651 0.8877 0.032 Uiso 1 1 calc R U . . .
H11 H 0.9148 0.1297 0.9097 0.032 Uiso 1 1 calc R U . . .
C11 C 0.8673(3) 0.0926(3) 0.7984(2) 0.0273(10) Uani 1 1 d . . . . .
H12 H 0.9074 0.0393 0.8061 0.033 Uiso 1 1 calc R U . . .
H13 H 0.8182 0.0627 0.7648 0.033 Uiso 1 1 calc R U . . .
N3 N 0.8848(2) 0.1886(3) 0.7658(2) 0.0245(8) Uani 1 1 d . . . . .
H14 H 0.875(3) 0.177(4) 0.723(3) 0.023(13) Uiso 1 1 d . . . . .
C12 C 0.9664(2) 0.2180(4) 0.8012(3) 0.0308(10) Uani 1 1 d . . . . .
H15 H 0.9956 0.1836 0.7750 0.037 Uiso 1 1 calc R U . . .
H16 H 0.9873 0.1946 0.8535 0.037 Uiso 1 1 calc R U . . .
C13 C 0.9729(2) 0.3370(4) 0.7973(2) 0.0260(10) Uani 1 1 d . . . . .
H17 H 1.0242 0.3609 0.8300 0.031 Uiso 1 1 calc R U . . .
H18 H 0.9631 0.3597 0.7459 0.031 Uiso 1 1 calc R U . . .
N4 N 0.91493(18) 0.3803(3) 0.82231(18) 0.0220(8) Uani 1 1 d . . . . .
C14 C 0.9304(2) 0.4575(3) 0.8680(2) 0.0222(9) Uani 1 1 d . . . . .
H19 H 0.9804 0.4857 0.8853 0.027 Uiso 1 1 calc R U . . .
C15 C 0.8761(2) 0.5042(3) 0.8946(2) 0.0221(9) Uani 1 1 d . . . . .
C16 C 0.9034(2) 0.5731(3) 0.9556(2) 0.0262(10) Uani 1 1 d . . . . .
H20 H 0.9558 0.5908 0.9770 0.031 Uiso 1 1 calc R U . . .
C17 C 0.8535(3) 0.6140(3) 0.9835(2) 0.0275(10) Uani 1 1 d . . . . .
F2 F 0.88047(17) 0.6768(2) 1.04510(14) 0.0395(7) Uani 1 1 d . . . . .
C18 C 0.7759(3) 0.5951(3) 0.9523(2) 0.0289(10) Uani 1 1 d . . . . .
H21 H 0.7426 0.6271 0.9720 0.035 Uiso 1 1 calc R U . . .
C19 C 0.7482(2) 0.5281(3) 0.8916(2) 0.0248(9) Uani 1 1 d . . . . .
H22 H 0.6953 0.5138 0.8699 0.030 Uiso 1 1 calc R U . . .
C20 C 0.7972(2) 0.4808(3) 0.8615(2) 0.0212(9) Uani 1 1 d . . . . .
O2 O 0.76630(15) 0.4185(2) 0.80286(15) 0.0230(6) Uani 1 1 d . . . . .
O3 O 0.32669(17) 0.1040(3) 0.71850(17) 0.0353(8) Uani 1 1 d . . . . .
C21 C 0.3907(2) 0.1032(3) 0.7766(2) 0.0246(9) Uani 1 1 d . . . . .
C22 C 0.4562(2) 0.0600(3) 0.7698(2) 0.0273(10) Uani 1 1 d . . . . .
H23 H 0.4539 0.0376 0.7226 0.033 Uiso 1 1 calc R U . . .
C23 C 0.5234(2) 0.0496(4) 0.8305(3) 0.0339(11) Uani 1 1 d . . . . .
H24 H 0.5671 0.0202 0.8256 0.041 Uiso 1 1 calc R U . . .
Fe2 Fe 0.22552(3) 0.14823(5) 0.70105(3) 0.02537(17) Uani 1 1 d . . . . .
C24 C 0.5256(3) 0.0831(4) 0.8985(3) 0.0414(13) Uani 1 1 d . . . . .
C25 C 0.4658(3) 0.1297(4) 0.9078(3) 0.0367(12) Uani 1 1 d . . . . .
H25 H 0.4702 0.1535 0.9554 0.044 Uiso 1 1 calc R U . . .
C26 C 0.3974(2) 0.1426(3) 0.8464(2) 0.0271(10) Uani 1 1 d . . . . .
C27 C 0.3374(3) 0.2022(4) 0.8560(3) 0.0426(13) Uani 1 1 d . . . . .
H26 H 0.3470 0.2295 0.9041 0.051 Uiso 1 1 calc R U . . .
F3 F 0.59211(17) 0.0698(3) 0.95892(18) 0.0707(12) Uani 1 1 d . . . . .
N5 N 0.2727(2) 0.2213(4) 0.8055(3) 0.0556(14) Uani 1 1 d . . . . .
C28 C 0.2212(4) 0.2872(7) 0.8252(4) 0.097(3) Uani 1 1 d D U . . .
H27 H 0.2076 0.2508 0.8633 0.117 Uiso 1 1 calc R U . . .
H28 H 0.2474 0.3534 0.8472 0.117 Uiso 1 1 calc R U . . .
C29 C 0.1561(5) 0.3109(8) 0.7659(4) 0.104(3) Uani 1 1 d D U . . .
H29 H 0.1542 0.3884 0.7610 0.125 Uiso 1 1 calc R U . . .
H30 H 0.1131 0.2903 0.7798 0.125 Uiso 1 1 calc R U . . .
N6 N 0.1406(2) 0.2695(4) 0.6942(3) 0.0411(11) Uani 1 1 d . . . . .
H31 H 0.095(4) 0.236(5) 0.679(3) 0.07(2) Uiso 1 1 d . . . . .
C30 C 0.1339(2) 0.3509(3) 0.6386(3) 0.0277(10) Uani 1 1 d . . . . .
H32 H 0.1208 0.4190 0.6552 0.033 Uiso 1 1 calc R U . . .
H33 H 0.0927 0.3320 0.5909 0.033 Uiso 1 1 calc R U . . .
C31 C 0.2086(2) 0.3610(3) 0.6276(3) 0.0290(10) Uani 1 1 d . . . . .
H34 H 0.2016 0.4059 0.5841 0.035 Uiso 1 1 calc R U . . .
H35 H 0.2474 0.3939 0.6718 0.035 Uiso 1 1 calc R U . . .
N7 N 0.2338(2) 0.2551(3) 0.6161(2) 0.0267(8) Uani 1 1 d . . . . .
H36 H 0.280(2) 0.253(3) 0.623(2) 0.015(10) Uiso 1 1 d . . . . .
C32 C 0.1927(3) 0.2121(4) 0.5405(2) 0.0320(11) Uani 1 1 d . . . . .
H37 H 0.2162 0.2383 0.5065 0.038 Uiso 1 1 calc R U . . .
H38 H 0.1391 0.2353 0.5215 0.038 Uiso 1 1 calc R U . . .
C33 C 0.1967(3) 0.0928(4) 0.5443(3) 0.0333(11) Uani 1 1 d . . . . .
H39 H 0.1633 0.0619 0.4963 0.040 Uiso 1 1 calc R U . . .
H40 H 0.2493 0.0685 0.5556 0.040 Uiso 1 1 calc R U . . .
N8 N 0.17135(19) 0.0616(3) 0.6031(2) 0.0252(8) Uani 1 1 d . . . . .
C34 C 0.1153(2) -0.0025(3) 0.5893(2) 0.0269(10) Uani 1 1 d . . . . .
H41 H 0.0930 -0.0294 0.5403 0.032 Uiso 1 1 calc R U . . .
C35 C 0.0835(2) -0.0369(3) 0.6416(2) 0.0253(9) Uani 1 1 d . . . . .
C36 C 0.0168(3) -0.0982(4) 0.6160(3) 0.0325(11) Uani 1 1 d . . . . .
H42 H -0.0059 -0.1168 0.5651 0.039 Uiso 1 1 calc R U . . .
C37 C -0.0150(3) -0.1306(4) 0.6637(3) 0.0344(11) Uani 1 1 d . . . . .
F4 F -0.08093(16) -0.1885(3) 0.63766(17) 0.0510(8) Uani 1 1 d . . . . .
C38 C 0.0168(3) -0.1076(4) 0.7387(3) 0.0435(13) Uani 1 1 d . . . . .
H43 H -0.0057 -0.1328 0.7714 0.052 Uiso 1 1 calc R U . . .
C39 C 0.0824(3) -0.0467(4) 0.7650(3) 0.0422(13) Uani 1 1 d . . . . .
H44 H 0.1044 -0.0297 0.8163 0.051 Uiso 1 1 calc R U . . .
C40 C 0.1168(3) -0.0100(3) 0.7175(3) 0.0330(11) Uani 1 1 d . . . . .
O4 O 0.1795(2) 0.0483(3) 0.74557(17) 0.0418(9) Uani 1 1 d . . . . .
Cl1 Cl 0.91925(6) 0.28879(9) 0.07002(6) 0.0303(3) Uani 1 1 d . . . . .
Cl2 Cl 0.93563(6) 0.20633(9) 0.58331(6) 0.0275(2) Uani 1 1 d . . . . .
O5 O 0.9620(3) 0.2964(4) 0.6273(3) 0.103(2) Uani 1 1 d . . . . .
O6 O 0.8674(2) 0.2290(5) 0.5237(2) 0.0880(18) Uani 1 1 d . . . . .
O7 O 0.9197(2) 0.1257(4) 0.6265(3) 0.0689(13) Uani 1 1 d . . . . .
O8 O 0.99276(19) 0.1730(3) 0.55596(19) 0.0391(8) Uani 1 1 d . . . . .
O9 O 0.8668(3) 0.2090(4) 0.0684(3) 0.0795(15) Uani 1 1 d . . . . .
O10 O 0.9391(2) 0.2834(3) 0.00622(19) 0.0488(10) Uani 1 1 d . . . . .
O11 O 0.9862(2) 0.2830(4) 0.1349(2) 0.0720(14) Uani 1 1 d . . . . .
O12 O 0.8866(3) 0.3904(4) 0.0717(3) 0.0746(14) Uani 1 1 d . . . . .

loop_
_atom_site_aniso_label
_atom_site_aniso_U_11
_atom_site_aniso_U_22
_atom_site_aniso_U_33
_atom_site_aniso_U_23
_atom_site_aniso_U_13
_atom_site_aniso_U_12
Fe1 0.0168(3) 0.0199(3) 0.0190(3) -0.0014(2) 0.0056(2) -0.0002(2)
O1 0.0198(15) 0.0285(16) 0.0278(16) 0.0044(13) 0.0092(13) 0.0003(12)
C1 0.028(2) 0.015(2) 0.026(2) -0.0038(18) 0.0129(19) 0.0029(17)
C2 0.030(2) 0.026(2) 0.030(2) 0.000(2) 0.013(2) -0.0037(19)
C3 0.045(3) 0.026(2) 0.023(2) -0.002(2) 0.015(2) -0.009(2)
C4 0.036(3) 0.025(2) 0.021(2) -0.005(2) -0.003(2) -0.006(2)
C5 0.026(2) 0.022(2) 0.027(2) -0.0061(19) 0.0046(19) -0.0060(18)
F1 0.0452(17) 0.0530(19) 0.0305(15) 0.0077(14) -0.0068(13) -0.0177(15)
C6 0.026(2) 0.016(2) 0.022(2) -0.0037(17) 0.0104(18) 0.0003(17)
C7 0.018(2) 0.017(2) 0.030(2) -0.0069(18) 0.0087(18) -0.0037(16)
N1 0.0204(17) 0.0171(17) 0.0271(19) 0.0009(15) 0.0112(15) -0.0015(14)
C8 0.027(2) 0.025(2) 0.029(2) 0.0027(19) 0.0139(19) -0.0028(18)
C9 0.030(2) 0.024(2) 0.031(2) 0.004(2) 0.018(2) -0.0006(18)
N2 0.0258(19) 0.0166(17) 0.0213(19) 0.0002(15) 0.0085(15) -0.0007(14)
C10 0.031(2) 0.020(2) 0.028(2) 0.0056(19) 0.011(2) 0.0029(18)
C11 0.032(2) 0.017(2) 0.031(2) 0.0005(19) 0.010(2) 0.0033(18)
N3 0.030(2) 0.025(2) 0.020(2) -0.0008(17) 0.0121(16) 0.0046(16)
C12 0.028(2) 0.029(2) 0.040(3) 0.003(2) 0.017(2) 0.0087(19)
C13 0.021(2) 0.036(3) 0.023(2) 0.006(2) 0.0110(18) 0.0056(18)
N4 0.0200(17) 0.0225(19) 0.0207(18) 0.0064(16) 0.0047(14) 0.0034(14)
C14 0.023(2) 0.021(2) 0.020(2) 0.0065(18) 0.0051(17) -0.0021(17)
C15 0.025(2) 0.018(2) 0.022(2) 0.0063(18) 0.0074(18) 0.0023(17)
C16 0.028(2) 0.019(2) 0.026(2) 0.0023(19) 0.0042(19) -0.0017(18)
C17 0.040(3) 0.017(2) 0.023(2) 0.0027(19) 0.010(2) 0.0020(19)
F2 0.0555(18) 0.0322(15) 0.0283(14) -0.0100(12) 0.0133(13) 0.0001(13)
C18 0.038(3) 0.025(2) 0.028(2) 0.006(2) 0.018(2) 0.007(2)
C19 0.024(2) 0.025(2) 0.024(2) 0.0050(19) 0.0088(18) 0.0047(18)
C20 0.028(2) 0.016(2) 0.019(2) 0.0072(17) 0.0082(18) 0.0043(17)
O2 0.0204(15) 0.0252(16) 0.0227(15) -0.0032(13) 0.0074(12) 0.0052(12)
O3 0.0292(17) 0.0414(19) 0.0254(17) -0.0074(15) -0.0005(14) 0.0138(15)
C21 0.024(2) 0.021(2) 0.024(2) 0.0012(18) 0.0038(18) -0.0012(17)
C22 0.032(2) 0.022(2) 0.030(2) -0.004(2) 0.015(2) -0.0006(18)
C23 0.022(2) 0.028(2) 0.048(3) -0.008(2) 0.010(2) 0.0000(19)
Fe2 0.0222(3) 0.0207(3) 0.0252(3) -0.0026(3) 0.0000(3) 0.0007(2)
C24 0.028(3) 0.035(3) 0.045(3) -0.013(2) -0.005(2) 0.005(2)
C25 0.036(3) 0.037(3) 0.029(3) -0.015(2) 0.002(2) 0.004(2)
C26 0.023(2) 0.024(2) 0.031(2) -0.007(2) 0.0060(19) -0.0012(18)
C27 0.031(3) 0.052(3) 0.040(3) -0.030(3) 0.008(2) -0.002(2)
F3 0.0393(18) 0.081(3) 0.055(2) -0.0334(19) -0.0230(15) 0.0274(17)
N5 0.026(2) 0.064(3) 0.058(3) -0.045(3) -0.004(2) 0.010(2)
C28 0.068(4) 0.111(4) 0.100(4) -0.063(4) 0.017(3) 0.028(3)
C29 0.116(4) 0.139(5) 0.072(4) 0.016(3) 0.052(3) 0.081(4)
N6 0.032(2) 0.052(3) 0.047(3) 0.022(2) 0.025(2) 0.015(2)
C30 0.028(2) 0.021(2) 0.032(2) 0.002(2) 0.009(2) 0.0042(18)
C31 0.028(2) 0.025(2) 0.030(2) 0.002(2) 0.008(2) -0.0040(19)
N7 0.0139(18) 0.033(2) 0.033(2) -0.0014(17) 0.0086(16) -0.0024(15)
C32 0.032(2) 0.043(3) 0.026(2) -0.004(2) 0.016(2) -0.007(2)
C33 0.027(2) 0.041(3) 0.036(3) -0.011(2) 0.017(2) -0.002(2)
N8 0.0220(18) 0.0227(19) 0.028(2) -0.0056(16) 0.0063(15) 0.0032(15)
C34 0.025(2) 0.023(2) 0.026(2) -0.0073(19) 0.0032(18) 0.0018(18)
C35 0.029(2) 0.018(2) 0.024(2) 0.0011(18) 0.0047(19) 0.0015(18)
C36 0.033(3) 0.032(3) 0.029(2) 0.000(2) 0.007(2) 0.000(2)
C37 0.031(2) 0.033(3) 0.040(3) 0.003(2) 0.014(2) 0.000(2)
F4 0.0398(17) 0.060(2) 0.0537(19) 0.0052(16) 0.0188(15) -0.0129(15)
C38 0.055(3) 0.037(3) 0.041(3) 0.007(3) 0.022(3) 0.003(3)
C39 0.062(4) 0.030(3) 0.028(3) 0.007(2) 0.009(2) 0.004(2)
C40 0.045(3) 0.018(2) 0.028(2) 0.004(2) 0.006(2) 0.003(2)
O4 0.062(2) 0.0270(18) 0.0212(17) 0.0033(14) -0.0017(16) -0.0141(16)
Cl1 0.0205(5) 0.0396(6) 0.0307(6) 0.0048(5) 0.0095(4) 0.0007(4)
Cl2 0.0284(5) 0.0318(6) 0.0243(5) -0.0040(5) 0.0123(4) -0.0034(4)
O5 0.101(4) 0.101(4) 0.153(5) -0.090(4) 0.099(4) -0.058(3)
O6 0.040(2) 0.172(6) 0.053(3) 0.043(3) 0.019(2) 0.021(3)
O7 0.066(3) 0.072(3) 0.087(3) 0.034(3) 0.050(3) 0.015(2)
O8 0.0386(19) 0.040(2) 0.046(2) -0.0116(17) 0.0243(16) -0.0013(15)
O9 0.066(3) 0.063(3) 0.138(5) -0.022(3) 0.070(3) -0.030(2)
O10 0.040(2) 0.075(3) 0.0333(19) -0.0176(19) 0.0161(16) -0.0165(19)
O11 0.041(2) 0.130(4) 0.045(2) 0.023(3) 0.0154(19) 0.008(2)
O12 0.091(3) 0.053(3) 0.096(4) 0.018(3) 0.053(3) 0.031(2)

loop_
_atom_type_symbol
_atom_type_description
_atom_type_scat_dispersion_real
_atom_type_scat_dispersion_imag
_atom_type_scat_source
C C 0.0033 0.0016 'International Tables Vol C Tables 4.2.6.8 and 6.1.1.4'
H H 0.0000 0.0000 'International Tables Vol C Tables 4.2.6.8 and 6.1.1.4'
N N 0.0061 0.0033 'International Tables Vol C Tables 4.2.6.8 and 6.1.1.4'
O O 0.0106 0.0060 'International Tables Vol C Tables 4.2.6.8 and 6.1.1.4'
F F 0.0171 0.0103 'International Tables Vol C Tables 4.2.6.8 and 6.1.1.4'
Cl Cl 0.1484 0.1585 'International Tables Vol C Tables 4.2.6.8 and 6.1.1.4'
Fe Fe 0.3463 0.8444 'International Tables Vol C Tables 4.2.6.8 and 6.1.1.4'

loop_
_geom_angle_atom_site_label_1
_geom_angle_atom_site_label_2
_geom_angle_atom_site_label_3
_geom_angle
_geom_angle_site_symmetry_1
_geom_angle_site_symmetry_3
_geom_angle_publ_flag
O1 Fe1 O2 99.18(13) . . ?
O1 Fe1 N4 88.22(13) . . ?
O2 Fe1 N4 91.19(14) . . ?
O1 Fe1 N1 92.48(13) . . ?
O2 Fe1 N1 85.18(13) . . ?
N4 Fe1 N1 176.37(14) . . ?
O1 Fe1 N2 169.02(14) . . ?
O2 Fe1 N2 89.92(13) . . ?
N4 Fe1 N2 97.78(14) . . ?
N1 Fe1 N2 82.11(14) . . ?
O1 Fe1 N3 89.73(14) . . ?
O2 Fe1 N3 169.11(14) . . ?
N4 Fe1 N3 82.78(15) . . ?
N1 Fe1 N3 100.77(15) . . ?
N2 Fe1 N3 81.96(15) . . ?
C1 O1 Fe1 127.0(3) . . ?
O1 C1 C2 118.0(4) . . ?
O1 C1 C6 123.8(4) . . ?
C2 C1 C6 118.2(4) . . ?
C3 C2 C1 121.1(4) . . ?
C3 C2 H1 119.4 . . ?
C1 C2 H1 119.4 . . ?
C2 C3 C4 119.4(4) . . ?
C2 C3 H2 120.3 . . ?
C4 C3 H2 120.3 . . ?
F1 C4 C5 118.6(4) . . ?
F1 C4 C3 119.0(4) . . ?
C5 C4 C3 122.4(4) . . ?
C4 C5 C6 118.8(4) . . ?
C4 C5 H3 120.6 . . ?
C6 C5 H3 120.6 . . ?
C5 C6 C1 119.9(4) . . ?
C5 C6 C7 117.1(4) . . ?
C1 C6 C7 122.8(4) . . ?
N1 C7 C6 124.7(4) . . ?
N1 C7 H4 117.7 . . ?
C6 C7 H4 117.7 . . ?
C7 N1 C8 118.3(3) . . ?
C7 N1 Fe1 124.4(3) . . ?
C8 N1 Fe1 115.8(3) . . ?
N1 C8 C9 106.0(3) . . ?
N1 C8 H5 110.5 . . ?
C9 C8 H5 110.5 . . ?
N1 C8 H6 110.5 . . ?
C9 C8 H6 110.5 . . ?
H5 C8 H6 108.7 . . ?
N2 C9 C8 108.6(3) . . ?
N2 C9 H7 110.0 . . ?
C8 C9 H7 110.0 . . ?
N2 C9 H8 110.0 . . ?
C8 C9 H8 110.0 . . ?
H7 C9 H8 108.4 . . ?
C9 N2 C10 113.6(3) . . ?
C9 N2 Fe1 106.7(3) . . ?
C10 N2 Fe1 112.3(3) . . ?
C9 N2 H9 107(3) . . ?
C10 N2 H9 108(3) . . ?
Fe1 N2 H9 109(3) . . ?
N2 C10 C11 110.1(3) . . ?
N2 C10 H10 109.6 . . ?
C11 C10 H10 109.6 . . ?
N2 C10 H11 109.6 . . ?
C11 C10 H11 109.6 . . ?
H10 C10 H11 108.2 . . ?
N3 C11 C10 108.0(3) . . ?
N3 C11 H12 110.1 . . ?
C10 C11 H12 110.1 . . ?
N3 C11 H13 110.1 . . ?
C10 C11 H13 110.1 . . ?
H12 C11 H13 108.4 . . ?
C11 N3 C12 112.1(3) . . ?
C11 N3 Fe1 109.2(3) . . ?
C12 N3 Fe1 110.5(3) . . ?
C11 N3 H14 107(4) . . ?
C12 N3 H14 109(3) . . ?
Fe1 N3 H14 109(3) . . ?
N3 C12 C13 108.5(3) . . ?
N3 C12 H15 110.0 . . ?
C13 C12 H15 110.0 . . ?
N3 C12 H16 110.0 . . ?
C13 C12 H16 110.0 . . ?
H15 C12 H16 108.4 . . ?
N4 C13 C12 105.7(3) . . ?
N4 C13 H17 110.6 . . ?
C12 C13 H17 110.6 . . ?
N4 C13 H18 110.6 . . ?
C12 C13 H18 110.6 . . ?
H17 C13 H18 108.7 . . ?
C14 N4 C13 120.9(4) . . ?
C14 N4 Fe1 127.6(3) . . ?
C13 N4 Fe1 111.5(3) . . ?
N4 C14 C15 123.8(4) . . ?
N4 C14 H19 118.1 . . ?
C15 C14 H19 118.1 . . ?
C16 C15 C20 119.9(4) . . ?
C16 C15 C14 118.3(4) . . ?
C20 C15 C14 121.8(4) . . ?
C17 C16 C15 119.0(4) . . ?
C17 C16 H20 120.5 . . ?
C15 C16 H20 120.5 . . ?
C16 C17 F2 119.1(4) . . ?
C16 C17 C18 123.0(4) . . ?
F2 C17 C18 117.8(4) . . ?
C17 C18 C19 118.4(4) . . ?
C17 C18 H21 120.8 . . ?
C19 C18 H21 120.8 . . ?
C18 C19 C20 121.3(4) . . ?
C18 C19 H22 119.4 . . ?
C20 C19 H22 119.4 . . ?
O2 C20 C19 117.8(4) . . ?
O2 C20 C15 123.9(4) . . ?
C19 C20 C15 118.3(4) . . ?
C20 O2 Fe1 125.4(2) . . ?
C21 O3 Fe2 134.4(3) . . ?
O3 C21 C26 122.9(4) . . ?
O3 C21 C22 119.0(4) . . ?
C26 C21 C22 118.1(4) . . ?
C23 C22 C21 121.3(4) . . ?
C23 C22 H23 119.3 . . ?
C21 C22 H23 119.3 . . ?
C24 C23 C22 118.3(4) . . ?
C24 C23 H24 120.9 . . ?
C22 C23 H24 120.9 . . ?
O3 Fe2 O4 109.06(16) . . ?
O3 Fe2 N8 96.89(13) . . ?
O4 Fe2 N8 85.07(14) . . ?
O3 Fe2 N5 85.85(15) . . ?
O4 Fe2 N5 87.39(19) . . ?
N8 Fe2 N5 172.45(19) . . ?
O3 Fe2 N7 87.63(14) . . ?
O4 Fe2 N7 157.53(14) . . ?
N8 Fe2 N7 77.89(14) . . ?
N5 Fe2 N7 109.33(19) . . ?
O3 Fe2 N6 152.29(17) . . ?
O4 Fe2 N6 92.26(16) . . ?
N8 Fe2 N6 102.56(16) . . ?
N5 Fe2 N6 77.42(17) . . ?
N7 Fe2 N6 77.50(15) . . ?
C25 C24 F3 119.1(5) . . ?
C25 C24 C23 123.1(4) . . ?
F3 C24 C23 117.9(4) . . ?
C24 C25 C26 119.3(5) . . ?
C24 C25 H25 120.3 . . ?
C26 C25 H25 120.3 . . ?
C25 C26 C21 119.7(4) . . ?
C25 C26 C27 118.2(4) . . ?
C21 C26 C27 121.9(4) . . ?
N5 C27 C26 125.4(5) . . ?
N5 C27 H26 117.3 . . ?
C26 C27 H26 117.3 . . ?
C27 N5 C28 117.3(5) . . ?
C27 N5 Fe2 126.5(3) . . ?
C28 N5 Fe2 115.4(4) . . ?
C29 C28 N5 113.1(6) . . ?
C29 C28 H27 109.0 . . ?
N5 C28 H27 109.0 . . ?
C29 C28 H28 109.0 . . ?
N5 C28 H28 109.0 . . ?
H27 C28 H28 107.8 . . ?
C28 C29 N6 122.2(6) . . ?
C28 C29 H29 106.8 . . ?
N6 C29 H29 106.8 . . ?
C28 C29 H30 106.8 . . ?
N6 C29 H30 106.8 . . ?
H29 C29 H30 106.6 . . ?
C29 N6 C30 113.2(6) . . ?
C29 N6 Fe2 109.2(4) . . ?
C30 N6 Fe2 113.2(3) . . ?
C29 N6 H31 108(4) . . ?
C30 N6 H31 107(4) . . ?
Fe2 N6 H31 106(4) . . ?
N6 C30 C31 109.8(4) . . ?
N6 C30 H32 109.7 . . ?
C31 C30 H32 109.7 . . ?
N6 C30 H33 109.7 . . ?
C31 C30 H33 109.7 . . ?
H32 C30 H33 108.2 . . ?
N7 C31 C30 108.7(3) . . ?
N7 C31 H34 109.9 . . ?
C30 C31 H34 109.9 . . ?
N7 C31 H35 109.9 . . ?
C30 C31 H35 109.9 . . ?
H34 C31 H35 108.3 . . ?
C31 N7 C32 114.1(4) . . ?
C31 N7 Fe2 109.1(3) . . ?
C32 N7 Fe2 111.1(3) . . ?
C31 N7 H36 112(3) . . ?
C32 N7 H36 106(3) . . ?
Fe2 N7 H36 103(3) . . ?
N7 C32 C33 108.8(4) . . ?
N7 C32 H37 109.9 . . ?
C33 C32 H37 109.9 . . ?
N7 C32 H38 109.9 . . ?
C33 C32 H38 109.9 . . ?
H37 C32 H38 108.3 . . ?
N8 C33 C32 106.5(4) . . ?
N8 C33 H39 110.4 . . ?
C32 C33 H39 110.4 . . ?
N8 C33 H40 110.4 . . ?
C32 C33 H40 110.4 . . ?
H39 C33 H40 108.6 . . ?
C34 N8 C33 120.2(4) . . ?
C34 N8 Fe2 127.1(3) . . ?
C33 N8 Fe2 112.2(3) . . ?
N8 C34 C35 125.7(4) . . ?
N8 C34 H41 117.2 . . ?
C35 C34 H41 117.2 . . ?
C36 C35 C40 119.4(4) . . ?
C36 C35 C34 118.8(4) . . ?
C40 C35 C34 121.8(4) . . ?
C37 C36 C35 120.2(4) . . ?
C37 C36 H42 119.9 . . ?
C35 C36 H42 119.9 . . ?
C36 C37 F4 119.6(4) . . ?
C36 C37 C38 122.1(5) . . ?
F4 C37 C38 118.3(4) . . ?
C37 C38 C39 118.5(5) . . ?
C37 C38 H43 120.7 . . ?
C39 C38 H43 120.7 . . ?
C38 C39 C40 121.4(5) . . ?
C38 C39 H44 119.3 . . ?
C40 C39 H44 119.3 . . ?
O4 C40 C39 118.9(4) . . ?
O4 C40 C35 122.7(4) . . ?
C39 C40 C35 118.4(4) . . ?
C40 O4 Fe2 132.1(3) . . ?
O11 Cl1 O9 111.7(3) . . ?
O11 Cl1 O10 109.1(2) . . ?
O9 Cl1 O10 111.3(3) . . ?
O11 Cl1 O12 106.0(3) . . ?
O9 Cl1 O12 109.7(3) . . ?
O10 Cl1 O12 108.7(3) . . ?
O5 Cl2 O6 109.9(4) . . ?
O5 Cl2 O7 109.4(3) . . ?
O6 Cl2 O7 107.3(3) . . ?
O5 Cl2 O8 108.7(2) . . ?
O6 Cl2 O8 110.1(2) . . ?
O7 Cl2 O8 111.4(2) . . ?

loop_
_geom_bond_atom_site_label_1
_geom_bond_atom_site_label_2
_geom_bond_distance
_geom_bond_site_symmetry_2
_geom_bond_publ_flag
Fe1 O1 1.873(3) . ?
Fe1 O2 1.897(3) . ?
Fe1 N4 1.955(3) . ?
Fe1 N1 1.974(3) . ?
Fe1 N2 2.042(3) . ?
Fe1 N3 2.048(4) . ?
O1 C1 1.329(5) . ?
C1 C2 1.410(6) . ?
C1 C6 1.422(6) . ?
C2 C3 1.377(6) . ?
C2 H1 0.9500 . ?
C3 C4 1.383(7) . ?
C3 H2 0.9500 . ?
C4 F1 1.369(5) . ?
C4 C5 1.372(7) . ?
C5 C6 1.412(6) . ?
C5 H3 0.9500 . ?
C6 C7 1.441(6) . ?
C7 N1 1.283(5) . ?
C7 H4 0.9500 . ?
N1 C8 1.482(5) . ?
C8 C9 1.508(6) . ?
C8 H5 0.9900 . ?
C8 H6 0.9900 . ?
C9 N2 1.496(5) . ?
C9 H7 0.9900 . ?
C9 H8 0.9900 . ?
N2 C10 1.497(5) . ?
N2 H9 0.89(5) . ?
C10 C11 1.508(6) . ?
C10 H10 0.9900 . ?
C10 H11 0.9900 . ?
C11 N3 1.473(6) . ?
C11 H12 0.9900 . ?
C11 H13 0.9900 . ?
N3 C12 1.488(6) . ?
N3 H14 0.79(5) . ?
C12 C13 1.523(6) . ?
C12 H15 0.9900 . ?
C12 H16 0.9900 . ?
C13 N4 1.473(5) . ?
C13 H17 0.9900 . ?
C13 H18 0.9900 . ?
N4 C14 1.283(5) . ?
C14 C15 1.450(6) . ?
C14 H19 0.9500 . ?
C15 C16 1.408(6) . ?
C15 C20 1.424(6) . ?
C16 C17 1.367(6) . ?
C16 H20 0.9500 . ?
C17 F2 1.369(5) . ?
C17 C18 1.388(6) . ?
C18 C19 1.390(6) . ?
C18 H21 0.9500 . ?
C19 C20 1.412(6) . ?
C19 H22 0.9500 . ?
C20 O2 1.331(5) . ?
O3 C21 1.311(5) . ?
O3 Fe2 1.910(3) . ?
C21 C26 1.410(6) . ?
C21 C22 1.415(6) . ?
C22 C23 1.379(6) . ?
C22 H23 0.9500 . ?
C23 C24 1.379(7) . ?
C23 H24 0.9500 . ?
Fe2 O4 1.928(3) . ?
Fe2 N8 2.104(4) . ?
Fe2 N5 2.105(4) . ?
Fe2 N7 2.196(4) . ?
Fe2 N6 2.202(4) . ?
C24 C25 1.357(7) . ?
C24 F3 1.373(5) . ?
C25 C26 1.404(6) . ?
C25 H25 0.9500 . ?
C26 C27 1.441(6) . ?
C27 N5 1.274(6) . ?
C27 H26 0.9500 . ?
N5 C28 1.450(7) . ?
C28 C29 1.368(7) . ?
C28 H27 0.9900 . ?
C28 H28 0.9900 . ?
C29 N6 1.417(8) . ?
C29 H29 0.9900 . ?
C29 H30 0.9900 . ?
N6 C30 1.471(6) . ?
N6 H31 0.90(6) . ?
C30 C31 1.523(6) . ?
C30 H32 0.9900 . ?
C30 H33 0.9900 . ?
C31 N7 1.476(6) . ?
C31 H34 0.9900 . ?
C31 H35 0.9900 . ?
N7 C32 1.484(6) . ?
N7 H36 0.84(4) . ?
C32 C33 1.521(7) . ?
C32 H37 0.9900 . ?
C32 H38 0.9900 . ?
C33 N8 1.460(6) . ?
C33 H39 0.9900 . ?
C33 H40 0.9900 . ?
N8 C34 1.287(6) . ?
C34 C35 1.440(6) . ?
C34 H41 0.9500 . ?
C35 C36 1.410(6) . ?
C35 C40 1.411(6) . ?
C36 C37 1.354(7) . ?
C36 H42 0.9500 . ?
C37 F4 1.375(5) . ?
C37 C38 1.385(7) . ?
C38 C39 1.392(8) . ?
C38 H43 0.9500 . ?
C39 C40 1.404(7) . ?
C39 H44 0.9500 . ?
C40 O4 1.334(6) . ?
Cl1 O11 1.415(4) . ?
Cl1 O9 1.417(4) . ?
Cl1 O10 1.434(4) . ?
Cl1 O12 1.440(4) . ?
Cl2 O5 1.405(4) . ?
Cl2 O6 1.405(4) . ?
Cl2 O7 1.432(4) . ?
Cl2 O8 1.446(3) . ?
